data_2015787
loop_
_publ_author_name
'Seela, Frank'
'Peng , Xiaohua'
'Eickmeier, Henning'
'Reuter, Hans'

_publ_section_title
;
 2'-Deoxy-2-fluorotubercidin
;
_journal_coeditor_code FA3053
_journal_issue 2
_journal_name_full 'Acta Crystallographica Section C'
_journal_page_first o96
_journal_page_last o98
_journal_paper_doi 10.1107/S0108270106053704
_journal_volume 63
_journal_year 2007
_chemical_formula_iupac 'C11 H13 F N4 O3'
_chemical_formula_moiety 'C11 H13 F N4 O3'
_chemical_formula_sum 'C11 H13 F N4 O3'
_chemical_formula_weight 268.25
_chemical_name_common
;
2'-Deoxy-2-fluorotubercidin
;
_chemical_name_systematic
;
7-(2-deoxy-\b-D-erythro-pentofuranosyl)-
2-fluoro-7H-pyrrolo[2,3-d]pyrimidin-2-amine
;
_space_group_IT_number 19
_symmetry_cell_setting orthorhombic
_symmetry_space_group_name_Hall 'P 2ac 2ab'
_symmetry_space_group_name_H-M 'P 21 21 21'
_atom_sites_solution_hydrogens geom
_atom_sites_solution_primary direct
_atom_sites_solution_secondary difmap
_audit_creation_method SHELXL-97
_cell_angle_alpha 90.00
_cell_angle_beta 90.00
_cell_angle_gamma 90.00
_cell_formula_units_Z 4
_cell_length_a 5.5515(8)
_cell_length_b 12.6547(12)
_cell_length_c 17.0171(19)
_cell_measurement_reflns_used 50
_cell_measurement_temperature 293(2)
_cell_measurement_theta_max 14.85
_cell_measurement_theta_min 2.38
_cell_volume 1195.5(2)
_computing_cell_refinement XSCANS
_computing_data_collection 'XSCANS (Siemens, 1996)'
_computing_data_reduction 'SHELXTL (Sheldrick, 1997)'
_computing_molecular_graphics SHELXTL
_computing_publication_material 'SHELXTL and PLATON (Spek, 1999)'
_computing_structure_refinement SHELXTL
_computing_structure_solution SHELXTL
_diffrn_ambient_temperature 293(2)
_diffrn_measured_fraction_theta_full 0.994
_diffrn_measured_fraction_theta_max 0.994
_diffrn_measurement_device_type 'Bruker P4'
_diffrn_measurement_method 2\q/\w
_diffrn_radiation_monochromator graphite
_diffrn_radiation_source 'fine-focus sealed tube'
_diffrn_radiation_type MoK\a
_diffrn_radiation_wavelength 0.71073
_diffrn_reflns_av_R_equivalents 0.0316
_diffrn_reflns_av_sigmaI/netI 0.0377
_diffrn_reflns_limit_h_max 7
_diffrn_reflns_limit_h_min -1
_diffrn_reflns_limit_k_max 1
_diffrn_reflns_limit_k_min -17
_diffrn_reflns_limit_l_max 1
_diffrn_reflns_limit_l_min -23
_diffrn_reflns_number 2481
_diffrn_reflns_theta_full 29.01
_diffrn_reflns_theta_max 29.01
_diffrn_reflns_theta_min 2.39
_diffrn_standards_decay_% 0
_diffrn_standards_interval_count 97
_diffrn_standards_number 3
_exptl_absorpt_coefficient_mu 0.121
_exptl_absorpt_correction_type none
_exptl_crystal_colour colourless
_exptl_crystal_density_diffrn 1.490
_exptl_crystal_density_method 'not measured'
_exptl_crystal_description plate
_exptl_crystal_F_000 560
_exptl_crystal_size_max 0.5
_exptl_crystal_size_mid 0.3
_exptl_crystal_size_min 0.3
_refine_diff_density_max 0.178
_refine_diff_density_min -0.215
_refine_ls_abs_structure_details
;
established on the basis of the previously
known absolute configuration of the molecule
;
_refine_ls_extinction_coef 0.016(3)
_refine_ls_extinction_expression Fc^*^=kFc[1+0.001xFc^2^\l^3^/sin(2\q)]^-1/4^
_refine_ls_extinction_method SHELXL97
_refine_ls_goodness_of_fit_ref 1.040
_refine_ls_hydrogen_treatment constr
_refine_ls_matrix_type full
_refine_ls_number_parameters 175
_refine_ls_number_reflns 1846
_refine_ls_number_restraints 0
_refine_ls_restrained_S_all 1.040
_refine_ls_R_factor_all 0.0506
_refine_ls_R_factor_gt 0.0418
_refine_ls_shift/su_max 0.000
_refine_ls_shift/su_mean 0.000
_refine_ls_structure_factor_coef Fsqd
_refine_ls_weighting_details 'calc w=1/[\s^2^(Fo^2^)+(0.0610P)^2^+0.1652P] where P=(Fo^2^+2Fc^2^)/3'
_refine_ls_weighting_scheme calc
_refine_ls_wR_factor_gt 0.1088
_refine_ls_wR_factor_ref 0.1149
_reflns_number_gt 1586
_reflns_number_total 1846
_reflns_threshold_expression I>2\s(I)
_cod_data_source_file fa3053.cif
_cod_data_source_block I
_cod_database_code 2015787
_cod_database_fobs_code 2015787

loop_
_symmetry_equiv_pos_as_xyz
'x, y, z'
'-x+1/2, -y, z+1/2'
'-x, y+1/2, -z+1/2'
'x+1/2, -y+1/2, -z'

loop_
_atom_site_type_symbol
_atom_site_label
_atom_site_fract_x
_atom_site_fract_y
_atom_site_fract_z
_atom_site_U_iso_or_equiv
_atom_site_adp_type
_atom_site_calc_flag
_atom_site_refinement_flags
_atom_site_occupancy
N N1 1.0271(5) 0.89211(15) 0.74187(12) 0.0476(5) Uani d . 1
C C2 1.0734(6) 0.7907(2) 0.74930(16) 0.0492(7) Uani d . 1
F F2 1.2514(4) 0.76934(13) 0.80207(12) 0.0803(8) Uani d . 1
N N3 0.9844(5) 0.70558(14) 0.71709(11) 0.0443(5) Uani d . 1
C C4 0.8137(5) 0.73341(16) 0.66410(12) 0.0366(5) Uani d . 1
C C5 0.7403(5) 0.83631(16) 0.64632(12) 0.0370(5) Uani d . 1
C C6 0.8525(5) 0.91714(16) 0.69033(13) 0.0367(5) Uani d . 1
N N6 0.7931(5) 1.01961(14) 0.68420(12) 0.0439(5) Uani d . 1
H H6A 0.8658 1.0660 0.7126 0.053 Uiso calc R 1
H H6B 0.6824 1.0389 0.6519 0.053 Uiso calc R 1
C C7 0.5593(5) 0.82845(19) 0.58714(14) 0.0446(6) Uani d . 1
H H7 0.4786 0.8842 0.5632 0.054 Uiso calc R 1
C C8 0.5273(6) 0.72416(19) 0.57248(15) 0.0482(6) Uani d . 1
H H8 0.4183 0.6964 0.5365 0.058 Uiso calc R 1
N N9 0.6824(4) 0.66466(14) 0.61944(11) 0.0411(5) Uani d . 1
C C1' 0.6930(5) 0.55026(16) 0.62439(13) 0.0383(5) Uani d . 1
H H1' 0.7902 0.5300 0.6700 0.046 Uiso calc R 1
C C2' 0.4482(5) 0.49669(18) 0.62964(15) 0.0455(6) Uani d . 1
H H2'1 0.3216 0.5483 0.6382 0.055 Uiso calc R 1
H H2'2 0.4452 0.4456 0.6721 0.055 Uiso calc R 1
C C3' 0.4173(4) 0.44234(16) 0.55042(14) 0.0375(5) Uani d . 1
H H3'1 0.3436 0.4906 0.5123 0.045 Uiso calc R 1
O O3' 0.2834(3) 0.34664(13) 0.55535(13) 0.0523(5) Uani d . 1
H H3' 0.1755 0.3472 0.5224 0.078 Uiso calc R 1
C C4' 0.6772(4) 0.41982(15) 0.52841(13) 0.0327(4) Uani d . 1
H H4' 0.7339 0.3580 0.5578 0.039 Uiso calc R 1
C C5' 0.7188(5) 0.40208(18) 0.44208(13) 0.0412(5) Uani d . 1
H H5'1 0.5989 0.3531 0.4223 0.049 Uiso calc R 1
H H5'2 0.6989 0.4685 0.4143 0.049 Uiso calc R 1
O O5' 0.9538(4) 0.36091(14) 0.42630(11) 0.0505(5) Uani d . 1
H H5' 0.9433 0.2983 0.4145 0.076 Uiso calc R 1
O O4' 0.8063(3) 0.51118(12) 0.55392(9) 0.0413(4) Uani d . 1

loop_
_atom_site_aniso_label
_atom_site_aniso_U_11
_atom_site_aniso_U_22
_atom_site_aniso_U_33
_atom_site_aniso_U_12
_atom_site_aniso_U_13
_atom_site_aniso_U_23
N1 0.0639(14) 0.0319(9) 0.0471(10) -0.0044(10) -0.0149(11) -0.0046(8)
C2 0.0607(17) 0.0374(11) 0.0494(12) 0.0018(13) -0.0207(13) -0.0009(10)
F2 0.1040(19) 0.0452(8) 0.0916(13) 0.0015(10) -0.0657(13) -0.0053(9)
N3 0.0566(13) 0.0302(8) 0.0461(10) 0.0021(9) -0.0173(10) -0.0021(8)
C4 0.0443(12) 0.0295(9) 0.0361(9) 0.0013(10) -0.0053(10) -0.0036(8)
C5 0.0473(13) 0.0302(9) 0.0334(9) 0.0031(10) -0.0021(9) 0.0011(8)
C6 0.0459(12) 0.0294(9) 0.0348(9) -0.0009(10) 0.0044(10) 0.0005(8)
N6 0.0608(13) 0.0270(8) 0.0439(9) -0.0016(10) -0.0026(11) -0.0015(8)
C7 0.0517(14) 0.0362(10) 0.0459(11) 0.0076(11) -0.0104(12) 0.0001(10)
C8 0.0555(15) 0.0407(11) 0.0482(12) 0.0060(12) -0.0192(12) -0.0034(10)
N9 0.0511(11) 0.0298(8) 0.0424(9) 0.0033(9) -0.0135(10) -0.0056(7)
C1' 0.0466(12) 0.0290(9) 0.0392(10) 0.0002(10) -0.0046(11) -0.0042(9)
C2' 0.0472(13) 0.0379(11) 0.0515(12) 0.0012(11) 0.0085(12) -0.0060(10)
C3' 0.0320(10) 0.0273(9) 0.0531(12) 0.0001(9) -0.0013(10) -0.0030(9)
O3' 0.0376(8) 0.0371(8) 0.0822(13) -0.0086(8) -0.0049(10) -0.0034(9)
C4' 0.0329(10) 0.0249(8) 0.0402(10) 0.0017(9) -0.0028(9) -0.0023(8)
C5' 0.0466(12) 0.0360(10) 0.0409(10) 0.0035(10) -0.0045(11) -0.0046(9)
O5' 0.0496(10) 0.0466(9) 0.0554(10) 0.0006(9) 0.0122(9) -0.0146(8)
O4' 0.0384(8) 0.0374(8) 0.0481(8) -0.0083(7) 0.0033(8) -0.0127(7)

loop_
_atom_type_symbol
_atom_type_description
_atom_type_scat_dispersion_real
_atom_type_scat_dispersion_imag
_atom_type_scat_source
C C 0.0033 0.0000 'International Tables Vol C Tables 4.2.6.8 and 6.1.1.4'
H H 0.0000 0.0000 'International Tables Vol C Tables 4.2.6.8 and 6.1.1.4'
N N 0.0061 0.0000 'International Tables Vol C Tables 4.2.6.8 and 6.1.1.4'
O O 0.0106 0.0000 'International Tables Vol C Tables 4.2.6.8 and 6.1.1.4'
F F 0.0171 0.0000 'International Tables Vol C Tables 4.2.6.8 and 6.1.1.4'

loop_
_geom_angle_atom_site_label_1
_geom_angle_atom_site_label_2
_geom_angle_atom_site_label_3
_geom_angle
_geom_angle_publ_flag
C2 N1 C6 115.7(2) no
N3 C2 N1 133.7(3) no
N3 C2 F2 112.8(2) yes
N1 C2 F2 113.5(2) yes
C2 N3 C4 109.25(19) no
N3 C4 N9 125.3(2) no
N3 C4 C5 126.2(2) no
N9 C4 C5 108.5(2) no
C4 C5 C6 115.5(2) no
C4 C5 C7 107.06(19) no
C6 C5 C7 137.4(2) no
N6 C6 N1 117.1(2) yes
N6 C6 C5 123.4(2) yes
N1 C6 C5 119.5(2) no
C6 N6 H6A 120.0 no
C6 N6 H6B 120.0 no
H6A N6 H6B 120.0 no
C8 C7 C5 106.9(2) no
C8 C7 H7 126.6 no
C5 C7 H7 126.6 no
C7 C8 N9 109.8(2) no
C7 C8 H8 125.1 no
N9 C8 H8 125.1 no
C4 N9 C8 107.72(18) no
C4 N9 C1' 125.5(2) yes
C8 N9 C1' 126.6(2) yes
O4' C1' N9 108.15(19) no
O4' C1' C2' 106.60(18) no
N9 C1' C2' 114.3(2) no
O4' C1' H1' 109.2 no
N9 C1' H1' 109.2 no
C2' C1' H1' 109.2 no
C1' C2' C3' 104.5(2) no
C1' C2' H2'1 110.9 no
C3' C2' H2'1 110.9 no
C1' C2' H2'2 110.9 no
C3' C2' H2'2 110.9 no
H2'1 C2' H2'2 108.9 no
O3' C3' C4' 110.56(17) no
O3' C3' C2' 113.0(2) no
C4' C3' C2' 101.32(18) no
O3' C3' H3'1 110.5 no
C4' C3' H3'1 110.5 no
C2' C3' H3'1 110.5 no
C3' O3' H3' 109.5 no
O4' C4' C5' 109.93(18) no
O4' C4' C3' 104.48(16) no
C5' C4' C3' 114.5(2) no
O4' C4' H4' 109.2 no
C5' C4' H4' 109.2 no
C3' C4' H4' 109.2 no
O5' C5' C4' 112.21(19) no
O5' C5' H5'1 109.2 no
C4' C5' H5'1 109.2 no
O5' C5' H5'2 109.2 no
C4' C5' H5'2 109.2 no
H5'1 C5' H5'2 107.9 no
C5' O5' H5' 109.5 no
C4' O4' C1' 108.16(17) no

loop_
_geom_bond_atom_site_label_1
_geom_bond_atom_site_label_2
_geom_bond_distance
_geom_bond_publ_flag
N1 C2 1.315(3) yes
N1 C6 1.345(3) yes
C2 N3 1.305(3) yes
C2 F2 1.362(3) yes
N3 C4 1.355(3) yes
C4 N9 1.366(3) no
C4 C5 1.398(3) no
C5 C6 1.413(3) no
C5 C7 1.426(3) no
C6 N6 1.342(3) no
N6 H6A 0.8600 no
N6 H6B 0.8600 no
C7 C8 1.355(3) no
C7 H7 0.9300 no
C8 N9 1.395(3) no
C8 H8 0.9300 no
N9 C1' 1.451(3) yes
C1' O4' 1.442(3) no
C1' C2' 1.521(4) no
C1' H1' 0.9800 no
C2' C3' 1.523(3) no
C2' H2'1 0.9700 no
C2' H2'2 0.9700 no
C3' O3' 1.424(3) no
C3' C4' 1.517(3) no
C3' H3'1 0.9800 no
O3' H3' 0.8200 no
C4' O4' 1.428(2) no
C4' C5' 1.504(3) no
C4' H4' 0.9800 no
C5' O5' 1.430(3) no
C5' H5'1 0.9700 no
C5' H5'2 0.9700 no
O5' H5' 0.8200 no

loop_
_geom_hbond_atom_site_label_D
_geom_hbond_atom_site_label_H
_geom_hbond_atom_site_label_A
_geom_hbond_site_symmetry_A
_geom_hbond_distance_DH
_geom_hbond_distance_HA
_geom_hbond_distance_DA
_geom_hbond_angle_DHA
N6 H6A N3 3_756 0.86 2.29 3.144(3) 171.7
N6 H6B O5' 4_466 0.86 2.23 3.061(3) 161.5
O3' H3' O5' 1_455 0.82 2.05 2.864(3) 169.2
O5' H5' O3' 4_556 0.82 2.10 2.809(3) 144.5

loop_
_geom_torsion_atom_site_label_1
_geom_torsion_atom_site_label_2
_geom_torsion_atom_site_label_3
_geom_torsion_atom_site_label_4
_geom_torsion
_geom_torsion_publ_flag
C6 N1 C2 N3 -0.4(5) no
C6 N1 C2 F2 180.0(2) yes
N1 C2 N3 C4 1.9(5) no
F2 C2 N3 C4 -178.4(2) yes
C2 N3 C4 N9 -179.8(3) no
C2 N3 C4 C5 -0.5(4) no
N3 C4 C5 C6 -2.0(4) no
N9 C4 C5 C6 177.4(2) no
N3 C4 C5 C7 179.5(3) no
N9 C4 C5 C7 -1.1(3) no
C2 N1 C6 N6 176.9(3) no
C2 N1 C6 C5 -2.6(4) no
C4 C5 C6 N6 -175.9(2) no
C7 C5 C6 N6 2.0(5) no
C4 C5 C6 N1 3.6(3) no
C7 C5 C6 N1 -178.6(3) no
C4 C5 C7 C8 1.0(3) no
C6 C5 C7 C8 -177.0(3) no
C5 C7 C8 N9 -0.5(3) no
N3 C4 N9 C8 -179.9(3) no
C5 C4 N9 C8 0.7(3) no
N3 C4 N9 C1' 3.8(5) no
C5 C4 N9 C1' -175.6(2) no
C7 C8 N9 C4 -0.1(3) no
C7 C8 N9 C1' 176.1(3) no
C4 N9 C1' O4' -110.2(3) yes
C8 N9 C1' O4' 74.2(3) yes
C4 N9 C1' C2' 131.2(3) no
C8 N9 C1' C2' -44.4(4) no
O4' C1' C2' C3' -10.1(2) no
N9 C1' C2' C3' 109.3(2) no
C1' C2' C3' O3' 147.47(19) no
C1' C2' C3' C4' 29.2(2) yes
O3' C3' C4' O4' -158.81(18) no
C2' C3' C4' O4' -38.8(2) yes
O3' C3' C4' C5' 80.9(2) yes
C2' C3' C4' C5' -159.07(18) no
O4' C4' C5' O5' 74.4(2) yes
C3' C4' C5' O5' -168.39(18) yes
C5' C4' O4' C1' 157.37(18) yes
C3' C4' O4' C1' 34.0(2) yes
N9 C1' O4' C4' -138.2(2) no
C2' C1' O4' C4' -14.8(2) yes

loop_
_cod_related_entry_id
_cod_related_entry_database
_cod_related_entry_code
1 ChemSpider 21180733
